data_7024555
loop_
_publ_author_name
'Mandal, Sutanuva'
'Paul, Nandadulal'
'Banerjee, Priyabrata'
'Mondal, Tapan K.'
'Goswami, Sreebrata'

_publ_section_title
;
 1,4-Alkyl migration associated with simultaneous S-C bond cleavage and
 N-C bond formation in platinum complexes of 2-aminothioethers.
 Characterization of intramolecular interligand charge transfer
 phenomenon.
;
_journal_issue 10
_journal_name_full 'Dalton transactions (Cambridge, England : 2003)'
_journal_page_first 2717
_journal_page_last 2726
_journal_paper_doi 10.1039/b918336a
_journal_volume 39
_journal_year 2010
_chemical_formula_moiety 'C24 H20 N4 Pt S'
_chemical_formula_sum 'C24 H20 N4 Pt S'
_chemical_formula_weight 592.60
_chemical_name_systematic
;
?
;
_space_group_IT_number 14
_symmetry_cell_setting monoclinic
_symmetry_space_group_name_Hall '-P 2ybc'
_symmetry_space_group_name_H-M 'P 1 21/c 1'
_atom_sites_solution_hydrogens geom
_atom_sites_solution_primary direct
_atom_sites_solution_secondary difmap
_audit_creation_method SHELXL-97
_cell_angle_alpha 90.00
_cell_angle_beta 98.806(2)
_cell_angle_gamma 90.00
_cell_formula_units_Z 12
_cell_length_a 11.4495(8)
_cell_length_b 19.8920(13)
_cell_length_c 27.4519(19)
_cell_measurement_reflns_used 7199
_cell_measurement_temperature 293(2)
_cell_measurement_theta_max 21.6
_cell_measurement_theta_min 1.3
_cell_volume 6178.6(7)
_computing_cell_refinement 'Bruker SMART'
_computing_data_collection 'Bruker SMART'
_computing_data_reduction 'Bruker SAINT'
_computing_molecular_graphics 'Bruker SHELXTL'
_computing_publication_material 'Bruker SHELXTL'
_computing_structure_refinement 'SHELXL-97 (Sheldrick, 1997)'
_computing_structure_solution 'SHELXL-97 (Sheldrick, 1990)'
_diffrn_ambient_temperature 293(2)
_diffrn_measured_fraction_theta_full 0.995
_diffrn_measured_fraction_theta_max 0.995
_diffrn_measurement_device_type 'CCD area detector'
_diffrn_measurement_method 'phi SCANS'
_diffrn_radiation_monochromator graphite
_diffrn_radiation_source 'fine-focus sealed tube'
_diffrn_radiation_type MoK\a
_diffrn_radiation_wavelength 0.71073
_diffrn_reflns_av_R_equivalents 0.0974
_diffrn_reflns_av_sigmaI/netI 0.0635
_diffrn_reflns_limit_h_max 11
_diffrn_reflns_limit_h_min -11
_diffrn_reflns_limit_k_max 19
_diffrn_reflns_limit_k_min -20
_diffrn_reflns_limit_l_max 28
_diffrn_reflns_limit_l_min -28
_diffrn_reflns_number 41931
_diffrn_reflns_theta_full 27.65
_diffrn_reflns_theta_max 27.65
_diffrn_reflns_theta_min 1.27
_exptl_absorpt_coefficient_mu 6.934
_exptl_absorpt_correction_T_max 0.6070
_exptl_absorpt_correction_T_min 0.3683
_exptl_absorpt_correction_type empirical
_exptl_absorpt_process_details SADABS
_exptl_crystal_colour Green
_exptl_crystal_density_diffrn 1.911
_exptl_crystal_density_method 'not measured'
_exptl_crystal_description Plate
_exptl_crystal_F_000 3444
_exptl_crystal_size_max 0.18
_exptl_crystal_size_mid 0.16
_exptl_crystal_size_min 0.08
_refine_diff_density_max 1.137
_refine_diff_density_min -0.686
_refine_diff_density_rms 0.151
_refine_ls_extinction_method none
_refine_ls_goodness_of_fit_ref 1.037
_refine_ls_hydrogen_treatment constr
_refine_ls_matrix_type full
_refine_ls_number_parameters 796
_refine_ls_number_reflns 7199
_refine_ls_number_restraints 0
_refine_ls_restrained_S_all 1.037
_refine_ls_R_factor_all 0.0618
_refine_ls_R_factor_gt 0.0381
_refine_ls_shift/su_max 0.044
_refine_ls_shift/su_mean 0.002
_refine_ls_structure_factor_coef Fsqd
_refine_ls_weighting_details 'calc w=1/[\s^2^(Fo^2^)+(0.0332P)^2^+0.0000P] where P=(Fo^2^+2Fc^2^)/3'
_refine_ls_weighting_scheme calc
_refine_ls_wR_factor_gt 0.0724
_refine_ls_wR_factor_ref 0.0798
_reflns_number_gt 5458
_reflns_number_total 13010
_reflns_threshold_expression >2sigma(I)
_cod_data_source_file b918336a.txt
_cod_data_source_block 3
_cod_depositor_comments
;
The following automatic conversions were performed:

'_symmetry_cell_setting' value 'Monoclinic' changed to 'monoclinic'
according to /home/saulius/struct/CIF-dictionaries/cif_core.dic
dictionary named 'cif_core.dic' version 2.4.2 from
2011-04-26.

'_exptl_absorpt_correction_type' value 'Empirical'
changed to 'empirical' according to
/home/saulius/struct/CIF-dictionaries/cif_core.dic dictionary named
'cif_core.dic' version 2.4.2 from 2011-04-26.

Automatic conversion script
Id: cif_fix_values 1891 2012-01-12 08:04:46Z andrius 

The following automatic conversions were performed:

'_refine_ls_hydrogen_treatment' value 'constrn' was replaced with the
value 'constr' as specified in the replacement file
'src/cod-tools/trunk/data/replacement-values/replacement_values.lst'.

Automatic conversion script
Id: cif_fix_values 5376 2017-05-30 11:51:03Z andrius 
;
_cod_original_sg_symbol_H-M 'P 21/C'
_cod_database_code 7024555

loop_
_symmetry_equiv_pos_as_xyz
'x, y, z'
'-x, y+1/2, -z+1/2'
'-x, -y, -z'
'x, -y-1/2, z-1/2'

loop_
_atom_site_label
_atom_site_type_symbol
_atom_site_fract_x
_atom_site_fract_y
_atom_site_fract_z
_atom_site_U_iso_or_equiv
_atom_site_adp_type
_atom_site_occupancy
_atom_site_symmetry_multiplicity
_atom_site_calc_flag
_atom_site_refinement_flags
Pt2 Pt 0.96196(3) -0.45025(2) 0.429289(16) 0.02328(13) Uani 1 1 d .
Pt1 Pt 0.49951(3) -0.08854(2) 0.461102(16) 0.02199(13) Uani 1 1 d .
Pt3 Pt 0.87896(4) -0.35788(2) 0.273160(16) 0.02481(13) Uani 1 1 d .
S3 S 0.8928(2) -0.25093(14) 0.24773(11) 0.0323(7) Uani 1 1 d .
S1 S 0.6707(2) -0.12448(14) 0.50387(10) 0.0281(7) Uani 1 1 d .
S2 S 0.9151(2) -0.34495(14) 0.44929(11) 0.0289(7) Uani 1 1 d .
C5 C 0.3847(9) -0.0247(5) 0.3735(4) 0.025(3) Uani 1 1 d .
N2 N 0.4993(7) -0.0364(4) 0.3644(3) 0.027(2) Uani 1 1 d .
N12 N 0.7421(7) -0.3249(4) 0.3014(3) 0.028(2) Uani 1 1 d .
C59 C 1.0962(10) -0.3507(6) 0.1743(4) 0.044(3) Uani 1 1 d .
H59 H 1.0448 -0.3796 0.1549 0.053 Uiso 1 1 calc R
N11 N 1.0162(7) -0.3891(4) 0.2464(3) 0.022(2) Uani 1 1 d .
N4 N 0.4402(7) -0.0988(4) 0.5248(3) 0.024(2) Uani 1 1 d .
N8 N 0.8176(7) -0.4762(4) 0.4563(3) 0.024(2) Uani 1 1 d .
N1 N 0.3557(7) -0.0488(4) 0.4164(3) 0.019(2) Uani 1 1 d .
C26 C 1.0399(10) -0.6592(6) 0.3963(4) 0.042(3) Uani 1 1 d .
H26 H 1.0032 -0.7011 0.3944 0.050 Uiso 1 1 calc R
N5 N 1.0257(7) -0.5418(4) 0.4106(3) 0.026(2) Uani 1 1 d .
C29 C 1.1394(10) -0.5354(5) 0.4014(4) 0.031(3) Uani 1 1 d .
C10 C 0.8463(9) -0.0511(6) 0.3534(4) 0.035(3) Uani 1 1 d .
H10 H 0.8876 -0.0184 0.3388 0.042 Uiso 1 1 calc R
N3 N 0.5606(7) -0.0715(4) 0.3990(3) 0.023(2) Uani 1 1 d .
N6 N 1.1881(7) -0.4737(4) 0.4007(3) 0.027(2) Uani 1 1 d .
N9 N 0.8754(7) -0.4606(4) 0.2837(3) 0.026(2) Uani 1 1 d .
C2 C 0.1613(9) -0.0073(5) 0.3902(4) 0.027(3) Uani 1 1 d .
H2 H 0.0841 -0.0021 0.3963 0.033 Uiso 1 1 calc R
C23 C 0.1132(10) -0.2097(6) 0.5076(4) 0.040(3) Uani 1 1 d .
H23 H 0.1120 -0.2541 0.4970 0.047 Uiso 1 1 calc R
C25 C 0.9790(10) -0.6039(6) 0.4069(4) 0.035(3) Uani 1 1 d .
H25 H 0.9009 -0.6092 0.4117 0.042 Uiso 1 1 calc R
C60 C 0.6961(9) -0.2624(5) 0.2876(4) 0.028(3) Uani 1 1 d .
C7 C 0.7259(9) -0.1490(5) 0.3987(4) 0.029(3) Uani 1 1 d .
H7 H 0.6846 -0.1818 0.4132 0.035 Uiso 1 1 calc R
C49 C 0.7963(9) -0.5028(5) 0.2990(4) 0.030(3) Uani 1 1 d .
H49 H 0.7320 -0.4841 0.3111 0.036 Uiso 1 1 calc R
C11 C 0.7357(9) -0.0374(5) 0.3645(4) 0.026(3) Uani 1 1 d .
H11 H 0.7000 0.0039 0.3562 0.032 Uiso 1 1 calc R
C35 C 1.2795(9) -0.3478(6) 0.4242(4) 0.036(3) Uani 1 1 d .
H35 H 1.3259 -0.3822 0.4398 0.043 Uiso 1 1 calc R
C1 C 0.2402(9) -0.0426(5) 0.4226(4) 0.033(3) Uani 1 1 d .
H1 H 0.2148 -0.0631 0.4496 0.040 Uiso 1 1 calc R
C64 C 0.7165(10) -0.1565(6) 0.2462(4) 0.037(3) Uani 1 1 d .
H64 H 0.7589 -0.1285 0.2282 0.045 Uiso 1 1 calc R
C54 C 1.0965(9) -0.3471(5) 0.2236(4) 0.027(3) Uani 1 1 d .
N7 N 1.1130(7) -0.4260(4) 0.4077(3) 0.025(2) Uani 1 1 d .
C20 C 0.1129(9) -0.0766(6) 0.5371(4) 0.033(3) Uani 1 1 d .
H20 H 0.1122 -0.0317 0.5465 0.039 Uiso 1 1 calc R
C37 C 0.6395(9) -0.4405(6) 0.4905(4) 0.029(3) Uani 1 1 d .
H37 H 0.6129 -0.4844 0.4923 0.035 Uiso 1 1 calc R
C71 C 0.3734(10) -0.4350(6) 0.3199(5) 0.046(4) Uani 1 1 d .
H71 H 0.3139 -0.4433 0.3387 0.055 Uiso 1 1 calc R
C15 C 0.6635(10) -0.1865(5) 0.6430(4) 0.033(3) Uani 1 1 d .
H15 H 0.7141 -0.2049 0.6694 0.040 Uiso 1 1 calc R
C67 C 0.5671(9) -0.3941(5) 0.3137(4) 0.025(3) Uani 1 1 d .
C6 C 0.6783(8) -0.0858(5) 0.3882(4) 0.020(3) Uani 1 1 d .
C17 C 0.6278(9) -0.1439(5) 0.5596(4) 0.023(3) Uani 1 1 d .
C34 C 1.3271(10) -0.2857(6) 0.4200(4) 0.039(3) Uani 1 1 d .
H34 H 1.4047 -0.2772 0.4343 0.047 Uiso 1 1 calc R
C47 C 0.5374(8) -0.5791(5) 0.3664(4) 0.018(2) Uiso 1 1 d .
H47 H 0.4846 -0.5553 0.3435 0.021 Uiso 1 1 calc R
N10 N 1.0467(7) -0.4520(5) 0.2463(3) 0.035(2) Uani 1 1 d .
C48 C 0.6268(11) -0.5496(6) 0.3959(5) 0.052(4) Uani 1 1 d .
H48 H 0.6413 -0.5044 0.3906 0.062 Uiso 1 1 calc R
C8 C 0.8378(9) -0.1618(6) 0.3868(4) 0.031(3) Uani 1 1 d .
H8 H 0.8730 -0.2034 0.3946 0.037 Uiso 1 1 calc R
C42 C 0.7929(10) -0.5430(6) 0.4699(4) 0.044(3) Uani 1 1 d .
H42A H 0.7666 -0.5415 0.5018 0.053 Uiso 1 1 calc R
H42B H 0.8663 -0.5682 0.4739 0.053 Uiso 1 1 calc R
C27 C 1.1559(10) -0.6540(6) 0.3884(4) 0.038(3) Uani 1 1 d .
H27 H 1.1990 -0.6917 0.3819 0.046 Uiso 1 1 calc R
C41 C 0.7828(9) -0.3602(6) 0.4704(4) 0.028(3) Uani 1 1 d .
C38 C 0.5745(10) -0.3887(6) 0.5061(4) 0.033(3) Uani 1 1 d .
H38 H 0.5045 -0.3983 0.5180 0.040 Uiso 1 1 calc R
C40 C 0.7151(9) -0.3084(5) 0.4863(4) 0.029(3) Uani 1 1 d .
H40 H 0.7399 -0.2641 0.4846 0.035 Uiso 1 1 calc R
C57 C 1.2533(10) -0.2684(6) 0.1825(5) 0.036(3) Uani 1 1 d .
H57 H 1.3057 -0.2414 0.1685 0.044 Uiso 1 1 calc R
C50 C 0.8047(10) -0.5716(5) 0.2978(4) 0.035(3) Uani 1 1 d .
H50 H 0.7462 -0.5978 0.3084 0.042 Uiso 1 1 calc R
C22 C 0.0096(10) -0.1797(6) 0.5157(4) 0.040(3) Uani 1 1 d .
H22 H -0.0604 -0.2043 0.5116 0.048 Uiso 1 1 calc R
C30 C 1.1615(9) -0.3600(5) 0.4050(4) 0.027(3) Uani 1 1 d .
C4 C 0.3093(9) 0.0114(5) 0.3398(4) 0.030(3) Uani 1 1 d .
H4 H 0.3338 0.0293 0.3117 0.036 Uiso 1 1 calc R
C58 C 1.1757(11) -0.3098(6) 0.1530(5) 0.048(4) Uani 1 1 d .
H58 H 1.1757 -0.3107 0.1191 0.057 Uiso 1 1 calc R
C53 C 0.9678(9) -0.4913(6) 0.2660(4) 0.030(3) Uani 1 1 d .
C33 C 1.2601(11) -0.2349(6) 0.3945(5) 0.043(3) Uani 1 1 d .
H33 H 1.2935 -0.1931 0.3903 0.051 Uiso 1 1 calc R
C21 C 0.0096(10) -0.1135(7) 0.5300(5) 0.053(4) Uani 1 1 d .
H21 H -0.0609 -0.0932 0.5349 0.064 Uiso 1 1 calc R
C61 C 0.5870(10) -0.2379(6) 0.3003(4) 0.038(3) Uani 1 1 d .
H61 H 0.5424 -0.2651 0.3180 0.046 Uiso 1 1 calc R
C36 C 0.7457(9) -0.4283(5) 0.4718(4) 0.024(3) Uani 1 1 d .
C39 C 0.6118(9) -0.3224(6) 0.5045(4) 0.034(3) Uani 1 1 d .
H39 H 0.5678 -0.2878 0.5155 0.040 Uiso 1 1 calc R
C12 C 0.5087(9) -0.1279(5) 0.5643(4) 0.027(3) Uani 1 1 d .
C72 C 0.4784(10) -0.4070(5) 0.3417(4) 0.034(3) Uani 1 1 d .
H72 H 0.4899 -0.3968 0.3752 0.041 Uiso 1 1 calc R
C45 C 0.6063(10) -0.6835(6) 0.4107(4) 0.037(3) Uiso 1 1 d .
H45 H 0.5981 -0.7296 0.4149 0.044 Uiso 1 1 calc R
C55 C 1.1742(10) -0.3061(6) 0.2526(5) 0.045(3) Uani 1 1 d .
H55 H 1.1739 -0.3046 0.2865 0.054 Uiso 1 1 calc R
C32 C 1.1441(11) -0.2473(5) 0.3756(4) 0.038(3) Uani 1 1 d .
H32 H 1.0982 -0.2134 0.3590 0.045 Uiso 1 1 calc R
C16 C 0.7010(10) -0.1733(5) 0.5986(4) 0.031(3) Uani 1 1 d .
H16 H 0.7778 -0.1846 0.5947 0.037 Uiso 1 1 calc R
C9 C 0.8964(10) -0.1148(6) 0.3640(4) 0.038(3) Uani 1 1 d .
H9 H 0.9700 -0.1249 0.3555 0.046 Uiso 1 1 calc R
C65 C 0.7593(9) -0.2198(6) 0.2601(4) 0.031(3) Uani 1 1 d .
C13 C 0.4694(10) -0.1411(5) 0.6094(4) 0.028(3) Uani 1 1 d .
H13 H 0.3928 -0.1298 0.6136 0.033 Uiso 1 1 calc R
C66 C 0.6835(9) -0.3621(5) 0.3354(4) 0.031(3) Uani 1 1 d .
H66A H 0.6695 -0.3321 0.3617 0.037 Uiso 1 1 calc R
H66B H 0.7364 -0.3973 0.3500 0.037 Uiso 1 1 calc R
C24 C 0.2177(10) -0.1755(5) 0.5149(4) 0.031(3) Uani 1 1 d .
H24 H 0.2871 -0.1968 0.5098 0.037 Uiso 1 1 calc R
C44 C 0.6811(9) -0.6545(5) 0.4375(4) 0.026(3) Uiso 1 1 d .
H44 H 0.7294 -0.6790 0.4615 0.031 Uiso 1 1 calc R
C56 C 1.2528(10) -0.2671(6) 0.2317(5) 0.049(4) Uani 1 1 d .
H56 H 1.3060 -0.2396 0.2517 0.059 Uiso 1 1 calc R
C18 C 0.3316(9) -0.0662(5) 0.5340(4) 0.033(3) Uani 1 1 d .
H18A H 0.3160 -0.0289 0.5111 0.040 Uiso 1 1 calc R
H18B H 0.3461 -0.0472 0.5669 0.040 Uiso 1 1 calc R
C19 C 0.2203(9) -0.1081(5) 0.5300(4) 0.031(3) Uani 1 1 d .
C46 C 0.5299(8) -0.6511(6) 0.3731(4) 0.037(3) Uani 1 1 d .
H46 H 0.4741 -0.6760 0.3524 0.044 Uiso 1 1 calc R
C70 C 0.3554(10) -0.4510(5) 0.2699(5) 0.037(3) Uani 1 1 d .
H70 H 0.2847 -0.4707 0.2556 0.044 Uiso 1 1 calc R
C52 C 0.9817(10) -0.5622(6) 0.2653(4) 0.039(3) Uani 1 1 d .
H52 H 1.0469 -0.5812 0.2541 0.046 Uiso 1 1 calc R
C28 C 1.2055(10) -0.5901(6) 0.3904(4) 0.039(3) Uani 1 1 d .
H28 H 1.2825 -0.5841 0.3844 0.046 Uiso 1 1 calc R
C69 C 0.4408(9) -0.4379(5) 0.2424(4) 0.034(3) Uani 1 1 d .
H69 H 0.4288 -0.4486 0.2090 0.041 Uiso 1 1 calc R
C14 C 0.5438(10) -0.1706(5) 0.6469(4) 0.037(3) Uani 1 1 d .
H14 H 0.5154 -0.1807 0.6760 0.044 Uiso 1 1 calc R
C31 C 1.0954(9) -0.3092(5) 0.3808(4) 0.027(3) Uani 1 1 d .
H31 H 1.0167 -0.3169 0.3679 0.033 Uiso 1 1 calc R
C43 C 0.7002(9) -0.5825(6) 0.4343(4) 0.035(3) Uani 1 1 d .
C51 C 0.8985(10) -0.6020(6) 0.2811(5) 0.042(3) Uani 1 1 d .
H51 H 0.9051 -0.6485 0.2806 0.050 Uiso 1 1 calc R
C3 C 0.1942(9) 0.0202(6) 0.3493(4) 0.036(3) Uani 1 1 d .
H3 H 0.1402 0.0450 0.3277 0.043 Uiso 1 1 calc R
C68 C 0.5453(9) -0.4090(5) 0.2634(4) 0.030(3) Uani 1 1 d .
H68 H 0.6026 -0.3992 0.2439 0.036 Uiso 1 1 calc R
C62 C 0.5483(10) -0.1750(6) 0.2865(4) 0.040(3) Uani 1 1 d .
H62 H 0.4786 -0.1589 0.2957 0.048 Uiso 1 1 calc R
C63 C 0.6115(11) -0.1350(6) 0.2591(5) 0.042(3) Uani 1 1 d .
H63 H 0.5826 -0.0927 0.2491 0.051 Uiso 1 1 calc R

loop_
_atom_site_aniso_label
_atom_site_aniso_U_11
_atom_site_aniso_U_22
_atom_site_aniso_U_33
_atom_site_aniso_U_23
_atom_site_aniso_U_13
_atom_site_aniso_U_12
Pt2 0.0166(2) 0.0260(3) 0.0279(3) -0.0022(2) 0.0055(2) 0.0002(2)
Pt1 0.0173(2) 0.0213(2) 0.0269(3) 0.0010(2) 0.0020(2) -0.0007(2)
Pt3 0.0186(3) 0.0281(3) 0.0274(3) -0.0016(2) 0.0024(2) -0.0037(2)
S3 0.0280(17) 0.0259(17) 0.042(2) 0.0014(14) 0.0034(15) -0.0067(14)
S1 0.0231(16) 0.0320(17) 0.0282(18) 0.0012(14) 0.0012(14) 0.0039(13)
S2 0.0221(16) 0.0299(17) 0.0366(19) -0.0062(14) 0.0103(14) -0.0023(13)
C5 0.027(7) 0.025(7) 0.022(7) 0.005(5) 0.001(6) -0.006(5)
N2 0.016(5) 0.033(6) 0.032(6) -0.002(5) 0.001(5) 0.002(4)
N12 0.028(5) 0.025(6) 0.034(6) 0.002(5) 0.013(5) -0.003(5)
C59 0.038(8) 0.063(9) 0.033(9) 0.013(7) 0.005(7) -0.024(7)
N11 0.010(5) 0.034(6) 0.023(5) -0.003(4) 0.002(4) -0.007(4)
N4 0.020(5) 0.018(5) 0.037(6) -0.003(4) 0.009(5) -0.005(4)
N8 0.027(5) 0.019(5) 0.030(6) 0.005(4) 0.013(4) -0.002(4)
N1 0.021(5) 0.013(5) 0.020(5) 0.006(4) -0.001(4) 0.000(4)
C26 0.041(8) 0.039(8) 0.045(9) -0.006(6) 0.004(7) 0.003(7)
N5 0.027(6) 0.026(6) 0.029(6) -0.007(4) 0.011(5) -0.005(5)
C29 0.028(7) 0.023(7) 0.043(8) 0.001(6) 0.006(6) 0.005(6)
C10 0.016(7) 0.043(8) 0.043(8) -0.003(6) -0.003(6) -0.009(6)
N3 0.020(5) 0.016(5) 0.030(6) 0.001(4) -0.003(5) -0.005(4)
N6 0.023(5) 0.021(6) 0.039(6) -0.002(4) 0.012(5) 0.007(5)
N9 0.012(5) 0.035(6) 0.031(6) -0.001(5) 0.006(4) -0.001(5)
C2 0.013(6) 0.035(7) 0.035(8) 0.004(6) 0.009(6) 0.001(5)
C23 0.049(9) 0.035(7) 0.036(8) -0.014(6) 0.009(7) -0.014(7)
C25 0.027(7) 0.032(8) 0.048(8) -0.004(6) 0.009(6) -0.001(6)
C60 0.024(7) 0.033(7) 0.021(7) -0.009(6) -0.012(6) -0.003(6)
C7 0.031(7) 0.034(7) 0.023(7) -0.005(6) 0.004(6) -0.001(6)
C49 0.028(7) 0.029(7) 0.037(8) 0.006(6) 0.018(6) 0.008(6)
C11 0.024(7) 0.027(7) 0.026(7) 0.005(5) -0.003(5) 0.000(5)
C35 0.025(7) 0.044(8) 0.040(8) 0.003(6) 0.006(6) -0.012(6)
C1 0.028(7) 0.027(7) 0.047(8) 0.016(6) 0.012(6) 0.002(6)
C64 0.041(8) 0.028(8) 0.041(8) 0.000(6) 0.000(7) -0.009(6)
C54 0.023(7) 0.036(7) 0.023(7) 0.003(6) 0.000(6) -0.011(6)
N7 0.021(5) 0.032(6) 0.022(6) 0.002(4) 0.009(4) -0.002(5)
C20 0.030(7) 0.036(7) 0.030(8) -0.005(6) 0.000(6) -0.007(6)
C37 0.027(7) 0.033(7) 0.027(7) 0.009(6) 0.002(6) -0.002(6)
C71 0.025(8) 0.046(9) 0.072(11) 0.010(7) 0.026(7) 0.003(6)
C15 0.042(8) 0.033(7) 0.019(7) 0.002(6) -0.016(6) 0.003(6)
C67 0.026(7) 0.015(6) 0.033(8) 0.000(5) 0.008(6) 0.000(5)
C6 0.017(6) 0.022(7) 0.022(7) -0.002(5) 0.004(5) 0.002(5)
C17 0.025(7) 0.018(6) 0.024(7) -0.006(5) -0.003(5) -0.009(5)
C34 0.028(7) 0.046(8) 0.044(8) -0.013(7) 0.006(6) -0.009(7)
N10 0.019(5) 0.050(7) 0.036(6) 0.004(5) 0.007(5) 0.008(5)
C48 0.062(9) 0.046(8) 0.051(9) 0.000(7) 0.017(8) -0.001(8)
C8 0.028(7) 0.040(8) 0.028(7) 0.004(6) 0.018(6) 0.009(6)
C42 0.036(8) 0.041(8) 0.052(9) -0.012(7) -0.007(7) 0.003(6)
C27 0.041(8) 0.037(8) 0.038(8) 0.013(6) 0.011(6) 0.024(6)
C41 0.016(6) 0.039(8) 0.030(7) 0.003(6) 0.007(5) 0.005(6)
C38 0.028(7) 0.037(8) 0.040(8) 0.000(6) 0.020(6) 0.000(6)
C40 0.028(7) 0.025(7) 0.036(8) -0.008(6) 0.006(6) -0.004(6)
C57 0.032(7) 0.033(8) 0.050(9) -0.001(7) 0.025(7) 0.003(6)
C50 0.029(7) 0.029(8) 0.050(9) 0.004(6) 0.018(6) -0.007(6)
C22 0.017(7) 0.058(9) 0.046(9) -0.019(7) 0.007(6) -0.009(7)
C30 0.024(7) 0.027(7) 0.034(7) 0.001(6) 0.014(6) -0.004(6)
C4 0.026(7) 0.029(7) 0.033(8) 0.005(6) -0.001(6) 0.001(6)
C58 0.057(9) 0.058(9) 0.033(8) -0.010(7) 0.018(7) -0.004(8)
C53 0.014(6) 0.042(8) 0.032(7) 0.014(6) 0.000(6) -0.001(6)
C33 0.046(9) 0.030(8) 0.057(9) -0.021(7) 0.021(7) -0.019(7)
C21 0.023(8) 0.060(10) 0.078(11) -0.026(8) 0.011(7) 0.000(7)
C61 0.039(8) 0.037(8) 0.036(8) -0.016(6) 0.000(6) -0.008(6)
C36 0.029(7) 0.022(7) 0.023(7) 0.007(5) 0.009(6) 0.004(6)
C39 0.024(7) 0.040(8) 0.039(8) -0.004(6) 0.009(6) 0.006(6)
C12 0.031(7) 0.014(6) 0.031(8) -0.003(5) -0.005(6) 0.002(5)
C72 0.043(8) 0.032(7) 0.031(8) 0.003(6) 0.018(7) 0.003(6)
C55 0.046(8) 0.052(9) 0.037(8) 0.008(7) 0.010(7) -0.026(7)
C32 0.045(8) 0.021(7) 0.050(9) 0.005(6) 0.018(7) 0.009(6)
C16 0.032(7) 0.025(7) 0.033(8) -0.008(6) -0.006(6) 0.002(6)
C9 0.017(7) 0.061(9) 0.037(8) -0.011(7) 0.007(6) 0.015(7)
C65 0.023(7) 0.033(8) 0.035(8) -0.005(6) -0.002(6) -0.007(6)
C13 0.032(7) 0.025(7) 0.024(7) -0.001(6) -0.004(6) -0.013(6)
C66 0.037(7) 0.031(7) 0.023(7) -0.010(6) 0.001(6) 0.004(6)
C24 0.031(7) 0.033(7) 0.027(7) -0.001(6) 0.000(6) -0.010(6)
C56 0.029(8) 0.057(9) 0.058(10) -0.016(8) -0.003(7) -0.017(7)
C18 0.030(7) 0.037(7) 0.031(7) -0.005(6) -0.001(6) 0.000(6)
C19 0.025(7) 0.032(8) 0.036(8) 0.002(6) 0.002(6) -0.006(6)
C46 0.007(6) 0.052(8) 0.051(8) -0.032(7) 0.006(6) -0.009(6)
C70 0.023(7) 0.034(7) 0.052(9) -0.001(7) 0.001(7) -0.014(6)
C52 0.035(8) 0.045(9) 0.039(8) 0.010(6) 0.015(6) 0.013(7)
C28 0.033(7) 0.035(8) 0.051(9) 0.010(7) 0.015(6) -0.001(7)
C69 0.027(7) 0.030(7) 0.047(8) -0.007(6) 0.012(7) -0.009(6)
C14 0.046(8) 0.035(7) 0.032(8) -0.009(6) 0.014(7) -0.023(7)
C31 0.016(6) 0.039(8) 0.026(7) -0.005(6) 0.003(5) -0.008(6)
C43 0.026(7) 0.052(8) 0.027(7) -0.008(6) 0.011(6) 0.004(6)
C51 0.032(7) 0.029(7) 0.068(10) 0.005(7) 0.019(7) 0.013(6)
C3 0.021(7) 0.052(8) 0.028(8) -0.001(6) -0.014(6) 0.004(6)
C68 0.029(7) 0.030(7) 0.038(8) 0.005(6) 0.023(6) 0.000(6)
C62 0.035(8) 0.042(9) 0.044(9) -0.012(7) 0.007(7) 0.007(7)
C63 0.038(8) 0.033(8) 0.052(9) -0.008(7) -0.007(7) 0.009(7)

loop_
_atom_type_symbol
_atom_type_description
_atom_type_scat_dispersion_real
_atom_type_scat_dispersion_imag
_atom_type_scat_source
C C 0.0033 0.0016 'International Tables Vol C Tables 4.2.6.8 and 6.1.1.4'
H H 0.0000 0.0000 'International Tables Vol C Tables 4.2.6.8 and 6.1.1.4'
N N 0.0061 0.0033 'International Tables Vol C Tables 4.2.6.8 and 6.1.1.4'
S S 0.1246 0.1234 'International Tables Vol C Tables 4.2.6.8 and 6.1.1.4'
Pt Pt -1.7033 8.3905 'International Tables Vol C Tables 4.2.6.8 and 6.1.1.4'

loop_
_geom_angle_atom_site_label_1
_geom_angle_atom_site_label_2
_geom_angle_atom_site_label_3
_geom_angle
N7 Pt2 N8 175.3(3)
N7 Pt2 N5 77.3(3)
N8 Pt2 N5 102.2(3)
N7 Pt2 S2 95.7(3)
N8 Pt2 S2 84.6(2)
N5 Pt2 S2 172.8(2)
N3 Pt1 N4 175.9(3)
N3 Pt1 N1 77.0(3)
N4 Pt1 N1 102.4(3)
N3 Pt1 S1 96.3(3)
N4 Pt1 S1 84.0(3)
N1 Pt1 S1 172.6(2)
N11 Pt3 N12 178.7(4)
N11 Pt3 N9 76.7(3)
N12 Pt3 N9 103.9(3)
N11 Pt3 S3 94.9(3)
N12 Pt3 S3 84.6(3)
N9 Pt3 S3 169.1(2)
C65 S3 Pt3 99.9(4)
C17 S1 Pt1 101.1(4)
C41 S2 Pt2 100.0(4)
N1 C5 C4 124.0(10)
N1 C5 N2 117.3(9)
C4 C5 N2 118.7(10)
N3 N2 C5 112.2(8)
C60 N12 C66 116.4(9)
C60 N12 Pt3 119.1(7)
C66 N12 Pt3 124.4(7)
C54 C59 C58 118.6(11)
C54 C59 H59 120.7
C58 C59 H59 120.7
N10 N11 C54 111.4(8)
N10 N11 Pt3 123.0(6)
C54 N11 Pt3 125.6(7)
C12 N4 C18 116.9(9)
C12 N4 Pt1 120.8(7)
C18 N4 Pt1 121.6(7)
C36 N8 C42 114.7(8)
C36 N8 Pt2 120.7(6)
C42 N8 Pt2 123.5(7)
C5 N1 C1 116.4(9)
C5 N1 Pt1 111.9(6)
C1 N1 Pt1 131.6(7)
C25 C26 C27 120.6(11)
C25 C26 H26 119.7
C27 C26 H26 119.7
C25 N5 C29 116.7(9)
C25 N5 Pt2 132.9(7)
C29 N5 Pt2 110.4(7)
N6 C29 N5 119.6(9)
N6 C29 C28 118.0(10)
N5 C29 C28 122.3(10)
C11 C10 C9 119.6(11)
C11 C10 H10 120.2
C9 C10 H10 120.2
N2 N3 C6 111.7(8)
N2 N3 Pt1 120.2(6)
C6 N3 Pt1 127.5(7)
N7 N6 C29 111.9(8)
C49 N9 C53 115.1(9)
C49 N9 Pt3 133.5(7)
C53 N9 Pt3 111.0(7)
C3 C2 C1 120.6(10)
C3 C2 H2 119.7
C1 C2 H2 119.7
C24 C23 C22 121.3(11)
C24 C23 H23 119.3
C22 C23 H23 119.3
N5 C25 C26 123.4(10)
N5 C25 H25 118.3
C26 C25 H25 118.3
N12 C60 C65 118.9(10)
N12 C60 C61 123.4(10)
C65 C60 C61 117.8(10)
C6 C7 C8 117.7(10)
C6 C7 H7 121.1
C8 C7 H7 121.1
N9 C49 C50 124.1(10)
N9 C49 H49 118.0
C50 C49 H49 118.0
C10 C11 C6 119.2(10)
C10 C11 H11 120.4
C6 C11 H11 120.4
C34 C35 C30 120.2(11)
C34 C35 H35 119.9
C30 C35 H35 119.9
C2 C1 N1 121.7(10)
C2 C1 H1 119.2
N1 C1 H1 119.2
C63 C64 C65 120.0(11)
C63 C64 H64 120.0
C65 C64 H64 120.0
C59 C54 C55 121.0(10)
C59 C54 N11 119.7(10)
C55 C54 N11 119.3(10)
N6 N7 C30 112.8(8)
N6 N7 Pt2 119.4(6)
C30 N7 Pt2 127.2(7)
C21 C20 C19 119.1(11)
C21 C20 H20 120.4
C19 C20 H20 120.4
C38 C37 C36 121.5(10)
C38 C37 H37 119.3
C36 C37 H37 119.3
C72 C71 C70 120.6(11)
C72 C71 H71 119.7
C70 C71 H71 119.7
C16 C15 C14 117.2(10)
C16 C15 H15 121.4
C14 C15 H15 121.4
C72 C67 C68 118.3(10)
C72 C67 C66 122.3(10)
C68 C67 C66 119.4(9)
C11 C6 C7 122.0(9)
C11 C6 N3 119.0(9)
C7 C6 N3 118.9(9)
C16 C17 C12 119.9(10)
C16 C17 S1 124.2(9)
C12 C17 S1 115.9(8)
C35 C34 C33 120.3(11)
C35 C34 H34 119.8
C33 C34 H34 119.8
C48 C47 C46 114.2(10)
C48 C47 H47 122.9
C46 C47 H47 122.9
N11 N10 C53 110.8(8)
C47 C48 C43 124.3(12)
C47 C48 H48 117.8
C43 C48 H48 117.8
C9 C8 C7 121.2(10)
C9 C8 H8 119.4
C7 C8 H8 119.4
N8 C42 C43 117.2(10)
N8 C42 H42A 108.0
C43 C42 H42A 108.0
N8 C42 H42B 108.0
C43 C42 H42B 108.0
H42A C42 H42B 107.3
C26 C27 C28 117.3(11)
C26 C27 H27 121.3
C28 C27 H27 121.3
C40 C41 C36 120.7(9)
C40 C41 S2 122.2(8)
C36 C41 S2 117.1(8)
C37 C38 C39 121.1(10)
C37 C38 H38 119.4
C39 C38 H38 119.4
C39 C40 C41 120.8(10)
C39 C40 H40 119.6
C41 C40 H40 119.6
C56 C57 C58 119.8(11)
C56 C57 H57 120.1
C58 C57 H57 120.1
C49 C50 C51 120.6(10)
C49 C50 H50 119.7
C51 C50 H50 119.7
C21 C22 C23 119.9(11)
C21 C22 H22 120.0
C23 C22 H22 120.1
C31 C30 C35 119.0(10)
C31 C30 N7 120.7(9)
C35 C30 N7 120.1(10)
C5 C4 C3 117.2(10)
C5 C4 H4 121.4
C3 C4 H4 121.4
C57 C58 C59 120.0(11)
C57 C58 H58 120.0
C59 C58 H58 120.0
N10 C53 N9 118.5(10)
N10 C53 C52 118.7(10)
N9 C53 C52 122.7(10)
C32 C33 C34 119.1(11)
C32 C33 H33 120.4
C34 C33 H33 120.4
C22 C21 C20 120.9(11)
C22 C21 H21 119.6
C20 C21 H21 119.6
C62 C61 C60 120.2(11)
C62 C61 H61 119.9
C60 C61 H61 119.9
N8 C36 C37 125.9(9)
N8 C36 C41 117.4(9)
C37 C36 C41 116.7(9)
C40 C39 C38 119.1(10)
C40 C39 H39 120.4
C38 C39 H39 120.4
N4 C12 C13 123.8(10)
N4 C12 C17 117.7(10)
C13 C12 C17 118.5(10)
C71 C72 C67 119.9(11)
C71 C72 H72 120.1
C67 C72 H72 120.1
C44 C45 C46 122.8(12)
C44 C45 H45 118.6
C46 C45 H45 118.6
C54 C55 C56 120.1(12)
C54 C55 H55 120.0
C56 C55 H55 120.0
C31 C32 C33 120.5(11)
C31 C32 H32 119.7
C33 C32 H32 119.7
C15 C16 C17 122.1(10)
C15 C16 H16 119.0
C17 C16 H16 119.0
C8 C9 C10 120.2(10)
C8 C9 H9 119.9
C10 C9 H9 119.9
C64 C65 C60 120.4(10)
C64 C65 S3 123.9(9)
C60 C65 S3 115.6(9)
C14 C13 C12 119.9(11)
C14 C13 H13 120.1
C12 C13 H13 120.1
N12 C66 C67 115.6(9)
N12 C66 H66A 108.4
C67 C66 H66A 108.4
N12 C66 H66B 108.4
C67 C66 H66B 108.4
H66A C66 H66B 107.4
C23 C24 C19 119.8(11)
C23 C24 H24 120.1
C19 C24 H24 120.1
C45 C44 C43 122.8(11)
C45 C44 H44 118.6
C43 C44 H44 118.6
C57 C56 C55 120.5(11)
C57 C56 H56 119.8
C55 C56 H56 119.8
N4 C18 C19 118.2(9)
N4 C18 H18A 107.7
C19 C18 H18A 107.7
N4 C18 H18B 107.7
C19 C18 H18B 107.7
H18A C18 H18B 107.1
C24 C19 C20 118.9(10)
C24 C19 C18 121.9(10)
C20 C19 C18 118.9(10)
C45 C46 C47 120.3(10)
C45 C46 H46 119.8
C47 C46 H46 119.8
C69 C70 C71 119.8(11)
C69 C70 H70 120.1
C71 C70 H70 120.1
C51 C52 C53 119.3(10)
C51 C52 H52 120.4
C53 C52 H52 120.4
C29 C28 C27 119.6(10)
C29 C28 H28 120.2
C27 C28 H28 120.2
C70 C69 C68 120.3(11)
C70 C69 H69 119.8
C68 C69 H69 119.8
C13 C14 C15 122.3(11)
C13 C14 H14 118.8
C15 C14 H14 118.8
C32 C31 C30 120.7(10)
C32 C31 H31 119.6
C30 C31 H31 119.6
C48 C43 C44 115.2(10)
C48 C43 C42 120.8(11)
C44 C43 C42 124.0(10)
C52 C51 C50 118.2(11)
C52 C51 H51 120.9
C50 C51 H51 120.9
C2 C3 C4 119.7(10)
C2 C3 H3 120.1
C4 C3 H3 120.1
C69 C68 C67 121.1(10)
C69 C68 H68 119.5
C67 C68 H68 119.5
C61 C62 C63 120.5(11)
C61 C62 H62 119.7
C63 C62 H62 119.7
C64 C63 C62 121.1(11)
C64 C63 H63 119.5
C62 C63 H63 119.5

loop_
_geom_bond_atom_site_label_1
_geom_bond_atom_site_label_2
_geom_bond_distance
Pt2 N7 1.973(8)
Pt2 N8 1.981(8)
Pt2 N5 2.055(8)
Pt2 S2 2.251(3)
Pt1 N3 1.968(8)
Pt1 N4 1.981(8)
Pt1 N1 2.055(8)
Pt1 S1 2.242(3)
Pt3 N11 1.935(8)
Pt3 N12 1.964(8)
Pt3 N9 2.065(8)
Pt3 S3 2.252(3)
S3 C65 1.731(11)
S1 C17 1.721(10)
S2 C41 1.729(10)
C5 N1 1.360(12)
C5 C4 1.368(13)
C5 N2 1.393(12)
N2 N3 1.297(10)
N12 C60 1.382(13)
N12 C66 1.435(12)
C59 C54 1.355(14)
C59 C58 1.413(15)
C59 H59 0.9300
N11 N10 1.300(11)
N11 C54 1.453(12)
N4 C12 1.365(12)
N4 C18 1.459(12)
N8 C36 1.367(12)
N8 C42 1.421(13)
N1 C1 1.364(12)
C26 C25 1.358(14)
C26 C27 1.383(14)
C26 H26 0.9300
N5 C25 1.343(12)
N5 C29 1.369(12)
C29 N6 1.350(12)
C29 C28 1.385(14)
C10 C11 1.375(13)
C10 C9 1.403(15)
C10 H10 0.9300
N3 C6 1.451(12)
N6 N7 1.314(10)
N9 C49 1.348(12)
N9 C53 1.373(12)
C2 C3 1.354(14)
C2 C1 1.361(14)
C2 H2 0.9300
C23 C24 1.364(14)
C23 C22 1.376(14)
C23 H23 0.9300
C25 H25 0.9300
C60 C65 1.407(14)
C60 C61 1.432(14)
C7 C6 1.383(13)
C7 C8 1.393(13)
C7 H7 0.9300
C49 C50 1.372(13)
C49 H49 0.9300
C11 C6 1.382(13)
C11 H11 0.9300
C35 C34 1.363(14)
C35 C30 1.393(14)
C35 H35 0.9300
C1 H1 0.9300
C64 C63 1.372(15)
C64 C65 1.383(14)
C64 H64 0.9300
C54 C55 1.369(14)
N7 C30 1.431(12)
C20 C21 1.380(14)
C20 C19 1.420(14)
C20 H20 0.9300
C37 C38 1.377(13)
C37 C36 1.412(13)
C37 H37 0.9300
C71 C72 1.375(15)
C71 C70 1.393(16)
C71 H71 0.9300
C15 C16 1.378(14)
C15 C14 1.427(14)
C15 H15 0.9300
C67 C72 1.388(14)
C67 C68 1.396(14)
C67 C66 1.515(13)
C17 C16 1.385(14)
C17 C12 1.425(14)
C34 C33 1.390(15)
C34 H34 0.9300
C47 C48 1.339(15)
C47 C46 1.449(13)
C47 H47 0.9300
N10 C53 1.367(12)
C48 C43 1.407(16)
C48 H48 0.9300
C8 C9 1.357(14)
C8 H8 0.9300
C42 C43 1.542(14)
C42 H42A 0.9700
C42 H42B 0.9700
C27 C28 1.390(14)
C27 H27 0.9300
C41 C40 1.398(13)
C41 C36 1.422(14)
C38 C39 1.390(14)
C38 H38 0.9300
C40 C39 1.380(13)
C40 H40 0.9300
C57 C56 1.354(15)
C57 C58 1.379(15)
C57 H57 0.9300
C50 C51 1.372(14)
C50 H50 0.9300
C22 C21 1.375(15)
C22 H22 0.9300
C30 C31 1.372(14)
C4 C3 1.393(14)
C4 H4 0.9300
C58 H58 0.9300
C53 C52 1.418(14)
C33 C32 1.373(15)
C33 H33 0.9300
C21 H21 0.9300
C61 C62 1.363(15)
C61 H61 0.9300
C39 H39 0.9300
C12 C13 1.405(14)
C72 H72 0.9300
C45 C44 1.189(13)
C45 C46 1.404(14)
C45 H45 0.9300
C55 C56 1.379(15)
C55 H55 0.9300
C32 C31 1.368(14)
C32 H32 0.9300
C16 H16 0.9300
C9 H9 0.9300
C13 C14 1.365(14)
C13 H13 0.9300
C66 H66A 0.9700
C66 H66B 0.9700
C24 C19 1.402(14)
C24 H24 0.9300
C44 C43 1.453(14)
C44 H44 0.9300
C56 H56 0.9300
C18 C19 1.513(14)
C18 H18A 0.9700
C18 H18B 0.9700
C46 H46 0.9300
C70 C69 1.350(14)
C70 H70 0.9300
C52 C51 1.359(14)
C52 H52 0.9300
C28 H28 0.9300
C69 C68 1.373(14)
C69 H69 0.9300
C14 H14 0.9300
C31 H31 0.9300
C51 H51 0.9300
C3 H3 0.9300
C68 H68 0.9300
C62 C63 1.374(15)
C62 H62 0.9300
C63 H63 0.9300
